data_7703969
loop_
_publ_author_name
'Guo, Xiang-Guang'
'Su, Jia'
'Xie, Wen-Qi'
'Ni, Shuai-Nan'
'Gao, Yun'
'Su, Xiang'
'Sun, Xiao-Qi'

_publ_section_title
;
 Selective Th(iv) capture from a new metal-organic framework with
 O<sup>-</sup> groups.
;
_journal_issue 13
_journal_name_full 'Dalton transactions (Cambridge, England : 2003)'
_journal_page_first 4060
_journal_page_last 4066
_journal_paper_doi 10.1039/c9dt04912f
_journal_volume 49
_journal_year 2020
_chemical_formula_sum 'C26 H22 N5 O7 Zn'
_chemical_formula_weight 581.86
_space_group_IT_number 15
_space_group_name_Hall '-C 2yc'
_space_group_name_H-M_alt 'C 1 2/c 1'
_symmetry_cell_setting monoclinic
_symmetry_space_group_name_H-M 'C 1 2/c 1'
_atom_sites_solution_hydrogens geom
_atom_sites_solution_primary direct
_atom_sites_solution_secondary difmap
_audit_creation_method SHELXL-97
_audit_update_record
;
2019-05-24 deposited with the CCDC.	2020-02-25 downloaded from the CCDC.
;
_cell_angle_alpha 90.00
_cell_angle_beta 134.64
_cell_angle_gamma 90.00
_cell_formula_units_Z 8
_cell_length_a 22.7108(8)
_cell_length_b 25.6088(11)
_cell_length_c 15.9567(6)
_cell_measurement_reflns_used 9932
_cell_measurement_temperature 100(2)
_cell_measurement_theta_max 27.55
_cell_measurement_theta_min 2.40
_cell_volume 6603.3(4)
_computing_structure_refinement 'SHELXL-97 (Sheldrick, 1997)'
_computing_structure_solution 'SHELXS-97 (Sheldrick, 1990)'
_diffrn_ambient_temperature 100(2)
_diffrn_measured_fraction_theta_full 0.986
_diffrn_measured_fraction_theta_max 0.986
_diffrn_measurement_device_type 'bruker D8 venture'
_diffrn_radiation_monochromator graphite
_diffrn_radiation_source 'fine-focus sealed tube'
_diffrn_radiation_type MoK\a
_diffrn_radiation_wavelength 0.71073
_diffrn_reflns_av_R_equivalents 0.0229
_diffrn_reflns_av_sigmaI/netI 0.0246
_diffrn_reflns_limit_h_max 27
_diffrn_reflns_limit_h_min -29
_diffrn_reflns_limit_k_max 33
_diffrn_reflns_limit_k_min -28
_diffrn_reflns_limit_l_max 20
_diffrn_reflns_limit_l_min -19
_diffrn_reflns_number 22814
_diffrn_reflns_theta_full 27.59
_diffrn_reflns_theta_max 27.59
_diffrn_reflns_theta_min 2.40
_exptl_absorpt_coefficient_mu 0.787
_exptl_absorpt_correction_T_max 0.8713
_exptl_absorpt_correction_T_min 0.8584
_exptl_crystal_colour orange
_exptl_crystal_density_diffrn 1.170
_exptl_crystal_density_method 'not measured'
_exptl_crystal_description block
_exptl_crystal_F_000 2392
_exptl_crystal_size_max 0.20
_exptl_crystal_size_mid 0.18
_exptl_crystal_size_min 0.18
_refine_diff_density_max 0.825
_refine_diff_density_min -4.070
_refine_diff_density_rms 0.126
_refine_ls_extinction_method none
_refine_ls_goodness_of_fit_ref 1.401
_refine_ls_hydrogen_treatment mixed
_refine_ls_matrix_type full
_refine_ls_number_parameters 383
_refine_ls_number_reflns 7550
_refine_ls_number_restraints 0
_refine_ls_restrained_S_all 1.401
_refine_ls_R_factor_all 0.0763
_refine_ls_R_factor_gt 0.0714
_refine_ls_shift/su_max 0.000
_refine_ls_shift/su_mean 0.000
_refine_ls_structure_factor_coef Fsqd
_refine_ls_weighting_details 'calc w=1/[\s^2^(Fo^2^)+(0.0603P)^2^+35.0000P] where P=(Fo^2^+2Fc^2^)/3'
_refine_ls_weighting_scheme calc
_refine_ls_wR_factor_gt 0.1961
_refine_ls_wR_factor_ref 0.1986
_reflns_number_gt 6729
_reflns_number_total 7550
_reflns_threshold_expression >2sigma(I)
_cod_data_source_file c9dt04912f2.cif
_cod_data_source_block a
_cod_original_cell_volume 6603.8(4)
_cod_original_sg_symbol_H-M c2/c
_cod_database_code 7703969

loop_
_symmetry_equiv_pos_as_xyz
'x, y, z'
'-x, y, -z+1/2'
'x+1/2, y+1/2, z'
'-x+1/2, y+1/2, -z+1/2'
'-x, -y, -z'
'x, -y, z-1/2'
'-x+1/2, -y+1/2, -z'
'x+1/2, -y+1/2, z-1/2'

loop_
_atom_site_label
_atom_site_type_symbol
_atom_site_fract_x
_atom_site_fract_y
_atom_site_fract_z
_atom_site_U_iso_or_equiv
_atom_site_adp_type
_atom_site_occupancy
_atom_site_symmetry_multiplicity
_atom_site_calc_flag
_atom_site_refinement_flags
_atom_site_disorder_assembly
_atom_site_disorder_group
Zn01 Zn 0.94037(2) 0.480290(15) 0.61908(3) 0.01652(14) Uani 1 1 d . . .
O002 O 0.51217(18) 0.03721(12) 0.6441(3) 0.0291(6) Uani 1 1 d . . .
O003 O 0.60443(18) 0.03337(12) 0.8395(3) 0.0302(6) Uani 1 1 d . . .
O004 O 0.97337(19) 0.42697(12) 0.8388(3) 0.0330(7) Uani 1 1 d . . .
O005 O 0.89812(19) 0.42114(12) 0.6467(3) 0.0325(7) Uani 1 1 d . . .
N006 N 0.8490(2) 0.48309(13) 0.4416(3) 0.0229(6) Uani 1 1 d . . .
N007 N 0.6561(2) 0.48616(17) 0.0741(3) 0.0390(9) Uani 1 1 d . . .
H007 H 0.6128 0.4688 0.0450 0.047 Uiso 1 1 calc R . .
O00F O 0.5317(3) 0.4200(2) 0.0119(4) 0.0750(14) Uani 1 1 d . . .
O00H O 0.7082(3) 0.5374(2) 0.0206(4) 0.0786(17) Uani 1 1 d . . .
C00B C 0.8556(3) 0.51153(16) 0.3781(4) 0.0258(8) Uani 1 1 d . . .
C00G C 0.8752(3) 0.35921(16) 0.7294(4) 0.0286(8) Uani 1 1 d . . .
C00A C 0.6024(3) 0.11214(17) 0.6503(5) 0.0327(9) Uani 1 1 d . . .
C00D C 0.6282(3) 0.09219(16) 0.7521(4) 0.0293(9) Uani 1 1 d . . .
C00C C 0.7950(3) 0.51432(17) 0.2571(4) 0.0300(9) Uani 1 1 d . . .
N00E N 0.7442(3) 0.22982(18) 0.6892(5) 0.0555(13) Uani 1 1 d . . .
C008 C 0.9196(2) 0.40624(14) 0.7402(4) 0.0239(8) Uani 1 1 d . . .
C009 C 0.5776(2) 0.05057(14) 0.7449(3) 0.0229(7) Uani 1 1 d . . .
C00W C 0.7476(4) 0.1478(2) 0.8667(6) 0.0575(16) Uani 1 1 d . . .
H00W H 0.7972 0.1592 0.9395 0.069 Uiso 1 1 calc R . .
N00J N 0.7715(4) 0.2088(2) 0.7826(6) 0.0641(15) Uani 1 1 d . . .
C00X C 0.5745(4) 0.5063(3) -0.2160(5) 0.068(2) Uani 1 1 d . . .
H00X H 0.6251 0.5069 -0.1930 0.082 Uiso 1 1 calc R . .
C00K C 0.7149(3) 0.4569(2) 0.2624(4) 0.0386(11) Uani 1 1 d . . .
C00I C 0.7219(3) 0.48660(19) 0.1966(4) 0.0332(9) Uani 1 1 d . . .
C00V C 0.8999(4) 0.3362(2) 0.8267(5) 0.0628(19) Uani 1 1 d . . .
H00V H 0.9441 0.3503 0.9006 0.075 Uiso 1 1 calc R . .
C00Y C 0.8606(5) 0.2925(3) 0.8178(6) 0.074(2) Uani 1 1 d . . .
H00Y H 0.8796 0.2764 0.8854 0.089 Uiso 1 1 calc R . .
C00M C 0.8085(3) 0.3382(2) 0.6205(5) 0.0420(11) Uani 1 1 d . . .
H00M H 0.7905 0.3531 0.5526 0.050 Uiso 1 1 calc R . .
C00O C 0.7010(3) 0.1096(2) 0.8601(5) 0.0452(12) Uani 1 1 d . . .
H00O H 0.7190 0.0958 0.9289 0.054 Uiso 1 1 calc R . .
C00P C 0.7684(4) 0.2948(2) 0.6126(5) 0.0515(14) Uani 1 1 d . . .
H00P H 0.7233 0.2807 0.5392 0.062 Uiso 1 1 calc R . .
C00L C 0.7789(3) 0.45644(19) 0.3833(4) 0.0328(9) Uani 1 1 d . . .
C00T C 0.6542(3) 0.5109(3) -0.0042(4) 0.0472(13) Uani 1 1 d . . .
C00U C 0.7201(4) 0.1683(2) 0.7651(6) 0.0529(14) Uani 1 1 d . . .
C00Q C 0.7941(4) 0.2729(2) 0.7103(6) 0.0487(13) Uani 1 1 d . . .
C00S C 0.5019(3) 0.5060(3) -0.3353(5) 0.0599(17) Uani 1 1 d . . .
H00S H 0.5038 0.5059 -0.3915 0.072 Uiso 1 1 calc R . .
C00N C 0.6479(3) 0.15058(19) 0.6552(5) 0.0457(12) Uani 1 1 d . . .
H00N H 0.6304 0.1641 0.5867 0.055 Uiso 1 1 calc R . .
C00R C 0.5731(3) 0.5058(3) -0.1310(4) 0.0506(13) Uani 1 1 d . . .
N010 N 0.4553(5) 0.3458(4) -0.0476(8) 0.126(3) Uani 1 1 d . . .
C011 C 0.5208(6) 0.3729(4) -0.0098(11) 0.124(4) Uani 1 1 d . . .
H011 H 0.5611 0.3547 0.0009 0.149 Uiso 1 1 calc R . .
C2 C 0.3788(9) 0.3757(6) -0.101(2) 0.257(13) Uani 1 1 d . . .
H2A H 0.3889 0.4124 -0.0966 0.385 Uiso 1 1 calc R . .
H2B H 0.3645 0.3682 -0.0577 0.385 Uiso 1 1 calc R . .
H2C H 0.3340 0.3655 -0.1814 0.385 Uiso 1 1 calc R . .
C6 C 0.4504(13) 0.2887(6) -0.076(2) 0.260(12) Uani 1 1 d . . .
H6A H 0.4929 0.2808 -0.0738 0.391 Uiso 1 1 calc R . .
H6B H 0.3972 0.2815 -0.1535 0.391 Uiso 1 1 calc R . .
H6C H 0.4580 0.2676 -0.0195 0.391 Uiso 1 1 calc R . .
H00A H 0.563(3) 0.1020(18) 0.594(4) 0.016(11) Uiso 1 1 d . . .
H00K H 0.669(4) 0.436(2) 0.227(5) 0.045(15) Uiso 1 1 d . . .
H00B H 0.904(4) 0.529(2) 0.424(5) 0.049(17) Uiso 1 1 d . . .
H00L H 0.770(4) 0.442(3) 0.421(6) 0.056(18) Uiso 1 1 d . . .
H00C H 0.803(3) 0.536(2) 0.210(5) 0.041(14) Uiso 1 1 d . . .
O1 O 0.6685(4) 0.2205(3) 0.5523(6) 0.0500(15) Uani 0.60 1 d P . .
O2 O 0.8604(6) 0.2049(4) 0.9101(9) 0.050(2) Uani 0.40 1 d P . .

loop_
_atom_site_aniso_label
_atom_site_aniso_U_11
_atom_site_aniso_U_22
_atom_site_aniso_U_33
_atom_site_aniso_U_23
_atom_site_aniso_U_13
_atom_site_aniso_U_12
Zn01 0.0177(2) 0.0148(2) 0.0174(2) 0.00032(14) 0.01239(19) 0.00031(14)
O002 0.0264(14) 0.0282(14) 0.0302(15) 0.0005(12) 0.0190(13) -0.0076(12)
O003 0.0323(15) 0.0312(15) 0.0286(15) -0.0021(12) 0.0219(14) -0.0125(12)
O004 0.0393(17) 0.0294(15) 0.0352(16) -0.0066(12) 0.0280(15) -0.0160(13)
O005 0.0340(16) 0.0303(15) 0.0323(16) 0.0010(12) 0.0229(14) -0.0088(12)
N006 0.0210(15) 0.0256(16) 0.0182(15) -0.0009(12) 0.0123(14) -0.0003(12)
N007 0.0273(18) 0.056(3) 0.0207(17) -0.0009(16) 0.0121(16) -0.0087(17)
O00F 0.073(3) 0.094(4) 0.062(3) -0.018(3) 0.048(3) -0.035(3)
O00H 0.041(2) 0.141(5) 0.034(2) 0.004(2) 0.0190(19) -0.037(3)
C00B 0.0243(19) 0.029(2) 0.0246(19) 0.0002(15) 0.0173(17) -0.0017(15)
C00G 0.034(2) 0.0217(19) 0.040(2) -0.0039(16) 0.029(2) -0.0082(16)
C00A 0.037(2) 0.025(2) 0.039(3) 0.0032(18) 0.028(2) -0.0038(18)
C00D 0.035(2) 0.0213(19) 0.040(2) -0.0027(16) 0.030(2) -0.0084(16)
C00C 0.027(2) 0.036(2) 0.024(2) 0.0021(16) 0.0167(18) -0.0014(17)
N00E 0.063(3) 0.033(2) 0.087(4) -0.004(2) 0.059(3) -0.015(2)
C008 0.0272(19) 0.0176(17) 0.034(2) -0.0017(15) 0.0242(18) -0.0032(14)
C009 0.0279(19) 0.0160(16) 0.032(2) -0.0003(14) 0.0236(18) -0.0036(14)
C00W 0.060(4) 0.055(3) 0.063(4) -0.021(3) 0.046(3) -0.037(3)
N00J 0.080(4) 0.045(3) 0.093(4) -0.015(3) 0.070(4) -0.031(3)
C00X 0.039(3) 0.128(6) 0.037(3) -0.004(3) 0.026(3) -0.021(4)
C00K 0.027(2) 0.051(3) 0.028(2) -0.004(2) 0.016(2) -0.012(2)
C00I 0.026(2) 0.044(3) 0.0195(19) -0.0006(17) 0.0120(18) -0.0005(18)
C00V 0.070(4) 0.057(4) 0.040(3) -0.004(2) 0.032(3) -0.039(3)
C00Y 0.086(5) 0.070(4) 0.056(4) 0.003(3) 0.046(4) -0.040(4)
C00M 0.043(3) 0.038(3) 0.044(3) -0.006(2) 0.030(2) -0.017(2)
C00O 0.047(3) 0.046(3) 0.044(3) -0.011(2) 0.033(3) -0.024(2)
C00P 0.047(3) 0.042(3) 0.064(4) -0.016(3) 0.038(3) -0.025(2)
C00L 0.027(2) 0.040(2) 0.025(2) 0.0031(17) 0.0166(19) -0.0067(18)
C00T 0.032(2) 0.076(4) 0.027(2) 0.002(2) 0.018(2) -0.005(2)
C00U 0.061(3) 0.037(3) 0.080(4) -0.010(3) 0.056(3) -0.021(2)
C00Q 0.052(3) 0.032(2) 0.072(4) -0.007(2) 0.048(3) -0.017(2)
C00S 0.038(3) 0.111(5) 0.032(3) 0.002(3) 0.025(2) -0.010(3)
C00N 0.057(3) 0.032(2) 0.067(3) 0.009(2) 0.050(3) -0.003(2)
C00R 0.037(3) 0.073(4) 0.028(2) 0.000(2) 0.018(2) -0.009(3)
N010 0.086(6) 0.114(7) 0.125(7) -0.004(6) 0.054(5) -0.047(5)
C011 0.075(6) 0.092(7) 0.148(10) -0.018(7) 0.057(7) -0.032(5)
C2 0.166(13) 0.129(12) 0.53(4) -0.129(17) 0.27(2) -0.078(10)
C6 0.28(2) 0.121(13) 0.33(3) -0.052(15) 0.20(2) -0.104(15)
O1 0.050(4) 0.050(4) 0.050(4) 0.000(3) 0.035(3) 0.000(3)
O2 0.050(5) 0.050(5) 0.050(5) 0.000(4) 0.035(5) 0.000(4)

loop_
_atom_type_symbol
_atom_type_description
_atom_type_scat_dispersion_real
_atom_type_scat_dispersion_imag
_atom_type_scat_source
C C 0.0033 0.0016 'International Tables Vol C Tables 4.2.6.8 and 6.1.1.4'
H H 0.0000 0.0000 'International Tables Vol C Tables 4.2.6.8 and 6.1.1.4'
N N 0.0061 0.0033 'International Tables Vol C Tables 4.2.6.8 and 6.1.1.4'
O O 0.0106 0.0060 'International Tables Vol C Tables 4.2.6.8 and 6.1.1.4'
Zn Zn 0.2839 1.4301 'International Tables Vol C Tables 4.2.6.8 and 6.1.1.4'

loop_
_geom_angle_atom_site_label_1
_geom_angle_atom_site_label_2
_geom_angle_atom_site_label_3
_geom_angle
_geom_angle_site_symmetry_1
_geom_angle_site_symmetry_3
_geom_angle_publ_flag
O005 Zn01 O002 162.61(12) . 3 ?
O005 Zn01 N006 99.02(13) . . ?
O002 Zn01 N006 98.27(13) 3 . ?
O005 Zn01 O003 90.43(13) . 4_656 ?
O002 Zn01 O003 88.42(13) 3 4_656 ?
N006 Zn01 O003 100.01(12) . 4_656 ?
O005 Zn01 O004 85.41(13) . 2_756 ?
O002 Zn01 O004 87.90(13) 3 2_756 ?
N006 Zn01 O004 106.49(13) . 2_756 ?
O003 Zn01 O004 153.50(12) 4_656 2_756 ?
O005 Zn01 Zn01 78.20(9) . 2_756 ?
O002 Zn01 Zn01 84.84(9) 3 2_756 ?
N006 Zn01 Zn01 172.93(10) . 2_756 ?
O003 Zn01 Zn01 73.64(8) 4_656 2_756 ?
O004 Zn01 Zn01 79.89(9) 2_756 2_756 ?
C009 O002 Zn01 121.4(2) . 3_445 ?
C009 O003 Zn01 133.6(3) . 4_646 ?
C008 O004 Zn01 123.7(3) . 2_756 ?
C008 O005 Zn01 130.0(3) . . ?
C00L N006 C00B 117.6(3) . . ?
C00L N006 Zn01 120.4(3) . . ?
C00B N006 Zn01 122.0(3) . . ?
C00T N007 C00I 126.0(4) . . ?
N006 C00B C00C 123.9(4) . . ?
C00V C00G C00M 118.3(4) . . ?
C00V C00G C008 120.8(4) . . ?
C00M C00G C008 120.8(4) . . ?
C00D C00A C00N 120.8(5) . . ?
C00O C00D C00A 119.7(4) . . ?
C00O C00D C009 120.3(4) . . ?
C00A C00D C009 120.0(4) . . ?
C00B C00C C00I 118.5(4) . . ?
N00J N00E C00Q 113.4(5) . . ?
N00J N00E O1 136.0(5) . . ?
C00Q N00E O1 110.6(5) . . ?
O004 C008 O005 126.0(4) . . ?
O004 C008 C00G 118.0(4) . . ?
O005 C008 C00G 115.9(4) . . ?
O003 C009 O002 126.3(3) . . ?
O003 C009 C00D 117.3(4) . . ?
O002 C009 C00D 116.4(3) . . ?
C00U C00W C00O 119.4(5) . . ?
N00E N00J C00U 114.9(5) . . ?
N00E N00J O2 132.4(6) . . ?
C00U N00J O2 109.7(6) . . ?
C00R C00X C00S 121.5(5) . . ?
C00L C00K C00I 119.6(4) . . ?
C00C C00I C00K 117.9(4) . . ?
C00C C00I N007 123.9(4) . . ?
C00K C00I N007 118.2(4) . . ?
C00G C00V C00Y 121.2(5) . . ?
C00Q C00Y C00V 119.9(6) . . ?
C00G C00M C00P 119.9(5) . . ?
C00D C00O C00W 120.2(5) . . ?
C00Q C00P C00M 120.4(5) . . ?
N006 C00L C00K 122.7(4) . . ?
O00H C00T N007 126.1(5) . . ?
O00H C00T C00R 119.6(5) . . ?
N007 C00T C00R 114.2(5) . . ?
C00W C00U C00N 121.4(5) . . ?
C00W C00U N00J 114.6(5) . . ?
C00N C00U N00J 124.0(6) . . ?
C00P C00Q C00Y 120.2(5) . . ?
C00P C00Q N00E 114.7(5) . . ?
C00Y C00Q N00E 125.0(6) . . ?
C00R C00S C00X 119.1(5) 2_654 . ?
C00A C00N C00U 118.4(5) . . ?
C00X C00R C00S 119.4(5) . 2_654 ?
C00X C00R C00T 118.0(5) . . ?
C00S C00R C00T 122.3(5) 2_654 . ?
C011 N010 C2 118.0(10) . . ?
C011 N010 C6 117.3(13) . . ?
C2 N010 C6 120.8(11) . . ?
O00F C011 N010 125.1(11) . . ?

loop_
_geom_bond_atom_site_label_1
_geom_bond_atom_site_label_2
_geom_bond_distance
_geom_bond_site_symmetry_2
_geom_bond_publ_flag
Zn01 O005 2.001(3) . ?
Zn01 O002 2.007(3) 3 ?
Zn01 N006 2.018(3) . ?
Zn01 O003 2.065(3) 4_656 ?
Zn01 O004 2.074(3) 2_756 ?
Zn01 Zn01 2.9817(8) 2_756 ?
O002 C009 1.246(5) . ?
O002 Zn01 2.007(3) 3_445 ?
O003 C009 1.246(5) . ?
O003 Zn01 2.065(3) 4_646 ?
O004 C008 1.245(5) . ?
O004 Zn01 2.074(3) 2_756 ?
O005 C008 1.259(5) . ?
N006 C00L 1.337(5) . ?
N006 C00B 1.339(5) . ?
N007 C00T 1.374(6) . ?
N007 C00I 1.396(5) . ?
O00F C011 1.232(11) . ?
O00H C00T 1.201(7) . ?
C00B C00C 1.375(6) . ?
C00G C00V 1.360(7) . ?
C00G C00M 1.380(6) . ?
C00G C008 1.501(5) . ?
C00A C00D 1.381(6) . ?
C00A C00N 1.388(6) . ?
C00D C00O 1.378(7) . ?
C00D C009 1.511(5) . ?
C00C C00I 1.392(6) . ?
N00E N00J 1.264(8) . ?
N00E C00Q 1.441(6) . ?
N00E O1 1.584(8) . ?
C00W C00U 1.368(9) . ?
C00W C00O 1.390(7) . ?
N00J C00U 1.433(6) . ?
N00J O2 1.567(11) . ?
C00X C00R 1.379(8) . ?
C00X C00S 1.389(8) . ?
C00K C00L 1.376(6) . ?
C00K C00I 1.394(7) . ?
C00V C00Y 1.375(7) . ?
C00Y C00Q 1.355(9) . ?
C00M C00P 1.385(7) . ?
C00P C00Q 1.344(8) . ?
C00T C00R 1.506(7) . ?
C00U C00N 1.389(8) . ?
C00S C00R 1.379(8) 2_654 ?
C00R C00S 1.379(8) 2_654 ?
N010 C011 1.341(11) . ?
N010 C2 1.501(16) . ?
N010 C6 1.513(18) . ?
